data_1506291
loop_
_publ_author_name
'Kaiser, Hanns Martin'
'Lo, Wei Fun'
'Riahi, Abdol Majid'
'Spannenberg, Anke'
'Beller, Matthias'
'Tse, Man Kin'

_publ_section_title
;
 New synthetic protocols for the preparation of unsymmetrical bisindoles
;
_journal_issue 25
_journal_name_full 'Organic letters'
_journal_page_first 5761
_journal_page_last 5764
_journal_paper_doi 10.1021/ol062338p
_journal_volume 8
_journal_year 2006
_chemical_formula_sum 'C29 H30 N4 O5 S'
_chemical_formula_weight 546.63
_chemical_name_systematic ?
_space_group_IT_number 14
_symmetry_cell_setting monoclinic
_symmetry_space_group_name_Hall '-P 2ybc'
_symmetry_space_group_name_H-M 'P 1 21/c 1'
_atom_sites_solution_hydrogens geom
_atom_sites_solution_primary direct
_atom_sites_solution_secondary difmap
_audit_creation_method SHELXL-97
_cell_angle_alpha 90.00
_cell_angle_beta 94.29(3)
_cell_angle_gamma 90.00
_cell_formula_units_Z 4
_cell_length_a 13.641(3)
_cell_length_b 16.424(3)
_cell_length_c 12.005(2)
_cell_measurement_reflns_used all
_cell_measurement_temperature 293(2)
_cell_volume 2682.1(9)
_computing_data_collection STOE-X-AREA
_computing_molecular_graphics XP
_computing_structure_refinement 'SHELXL-97 (Sheldrick, 1997)'
_computing_structure_solution 'SIR2004 (J. Appl. Cryst. 2005, 38, 381)'
_diffrn_ambient_temperature 293(2)
_diffrn_measured_fraction_theta_full 1.000
_diffrn_measured_fraction_theta_max 1.000
_diffrn_measurement_device_type 'STOE-IPDS II'
_diffrn_radiation_monochromator graphite
_diffrn_radiation_source 'fine-focus sealed tube'
_diffrn_radiation_type MoK\a
_diffrn_radiation_wavelength 0.71073
_diffrn_reflns_av_R_equivalents 0.0717
_diffrn_reflns_av_sigmaI/netI 0.0760
_diffrn_reflns_limit_h_max 16
_diffrn_reflns_limit_h_min -15
_diffrn_reflns_limit_k_max 19
_diffrn_reflns_limit_k_min -19
_diffrn_reflns_limit_l_max 14
_diffrn_reflns_limit_l_min -14
_diffrn_reflns_number 28216
_diffrn_reflns_theta_full 25.00
_diffrn_reflns_theta_max 25.00
_diffrn_reflns_theta_min 1.94
_exptl_absorpt_coefficient_mu 0.168
_exptl_absorpt_correction_type none
_exptl_crystal_colour colourless
_exptl_crystal_density_diffrn 1.354
_exptl_crystal_density_method 'not measured'
_exptl_crystal_description prism
_exptl_crystal_F_000 1152
_exptl_crystal_size_max 0.25
_exptl_crystal_size_mid 0.25
_exptl_crystal_size_min 0.15
_refine_diff_density_max 0.345
_refine_diff_density_min -0.209
_refine_diff_density_rms 0.036
_refine_ls_extinction_method none
_refine_ls_goodness_of_fit_ref 0.810
_refine_ls_hydrogen_treatment mixed
_refine_ls_matrix_type full
_refine_ls_number_parameters 367
_refine_ls_number_reflns 4732
_refine_ls_number_restraints 0
_refine_ls_restrained_S_all 0.810
_refine_ls_R_factor_all 0.0879
_refine_ls_R_factor_gt 0.0424
_refine_ls_shift/su_max 0.001
_refine_ls_shift/su_mean 0.000
_refine_ls_structure_factor_coef Fsqd
_refine_ls_weighting_details 'calc w=1/[\s^2^(Fo^2^)+(0.0428P)^2^+0.0000P] where P=(Fo^2^+2Fc^2^)/3'
_refine_ls_weighting_scheme calc
_refine_ls_wR_factor_gt 0.0816
_refine_ls_wR_factor_ref 0.0901
_reflns_number_gt 2669
_reflns_number_total 4732
_reflns_threshold_expression >2sigma(I)
_cod_data_source_file ol062338psi20061004_014132.cif
_cod_data_source_block ks511m
_cod_depositor_comments
;
 Marking attached hydrogen atoms.

 Antanas Vaitkus,
 2017-01-01
;
_cod_original_sg_symbol_H-M P2(1)/c
_cod_database_code 1506291

loop_
_symmetry_equiv_pos_as_xyz
'x, y, z'
'-x, y+1/2, -z+1/2'
'-x, -y, -z'
'x, -y-1/2, z-1/2'

loop_
_atom_site_label
_atom_site_type_symbol
_atom_site_fract_x
_atom_site_fract_y
_atom_site_fract_z
_atom_site_U_iso_or_equiv
_atom_site_adp_type
_atom_site_occupancy
_atom_site_symmetry_multiplicity
_atom_site_calc_flag
_atom_site_refinement_flags
_atom_site_disorder_assembly
_atom_site_disorder_group
_atom_site_attached_hydrogens
O5 O 0.3377(4) 0.0960(4) 0.3784(5) 0.136(2) Uiso 0.652(7) 1 d P A 1 1
C29 C 0.3004(5) 0.0342(4) 0.3131(5) 0.083(2) Uiso 0.652(7) 1 d P A 1 3
O6 O 0.3610(6) 0.0827(5) 0.2762(7) 0.100(4) Uiso 0.348(7) 1 d P A 2 1
C30 C 0.3643(8) 0.0269(6) 0.3642(8) 0.073(3) Uiso 0.348(7) 1 d P A 2 3
C1 C 0.50597(17) 0.06219(14) -0.11837(19) 0.0371(6) Uani 1 1 d . . . 0
C2 C 0.47466(16) 0.12727(14) -0.04559(19) 0.0355(6) Uani 1 1 d . . . 0
C3 C 0.52033(16) 0.19172(14) 0.01096(19) 0.0345(5) Uani 1 1 d . . . 0
C4 C 0.62599(16) 0.21952(14) 0.0162(2) 0.0380(6) Uani 1 1 d . . . 0
H4A H 0.6467 0.2279 0.0954 0.046 Uiso 1 1 calc R . . 0
C5 C 0.69653(16) 0.15665(15) -0.0281(2) 0.0397(6) Uani 1 1 d . . . 0
H5A H 0.7603 0.1838 -0.0302 0.048 Uiso 1 1 calc R . . 0
C6 C 0.66683(18) 0.12925(16) -0.1478(2) 0.0469(7) Uani 1 1 d . . . 0
H6A H 0.6406 0.1758 -0.1899 0.056 Uiso 1 1 calc R . . 0
H6B H 0.7253 0.1113 -0.1820 0.056 Uiso 1 1 calc R . . 0
C7 C 0.44662(17) 0.23091(14) 0.07049(19) 0.0368(6) Uani 1 1 d . . . 0
C8 C 0.44616(19) 0.29913(16) 0.1409(2) 0.0487(7) Uani 1 1 d . . . 0
H8A H 0.5033 0.3291 0.1571 0.058 Uiso 1 1 calc R . . 0
C9 C 0.3607(2) 0.32069(18) 0.1850(2) 0.0578(8) Uani 1 1 d . . . 0
H9A H 0.3603 0.3657 0.2320 0.069 Uiso 1 1 calc R . . 0
C10 C 0.2741(2) 0.27705(19) 0.1616(2) 0.0616(8) Uani 1 1 d . . . 0
H10A H 0.2171 0.2933 0.1934 0.074 Uiso 1 1 calc R . . 0
C11 C 0.27149(19) 0.21044(17) 0.0925(2) 0.0509(7) Uani 1 1 d . . . 0
H11A H 0.2137 0.1813 0.0763 0.061 Uiso 1 1 calc R . . 0
C12 C 0.35828(17) 0.18816(15) 0.0477(2) 0.0386(6) Uani 1 1 d . . . 0
C13 C 0.5785(2) 0.33070(16) -0.1288(2) 0.0530(7) Uani 1 1 d . . . 0
H13A H 0.5224 0.3053 -0.1611 0.064 Uiso 1 1 calc R . . 0
C14 C 0.63700(17) 0.30047(15) -0.0413(2) 0.0424(6) Uani 1 1 d . . . 0
C15 C 0.71453(17) 0.35836(14) -0.0185(2) 0.0421(6) Uani 1 1 d . . . 0
C16 C 0.79739(18) 0.36119(15) 0.0584(2) 0.0479(7) Uani 1 1 d . . . 0
H16A H 0.8088 0.3206 0.1119 0.057 Uiso 1 1 calc R . . 0
C17 C 0.8610(2) 0.42550(18) 0.0523(3) 0.0589(8) Uani 1 1 d . . . 0
C18 C 0.8445(2) 0.48768(18) -0.0269(3) 0.0689(9) Uani 1 1 d . . . 0
H18A H 0.8894 0.5302 -0.0291 0.083 Uiso 1 1 calc R . . 0
C19 C 0.7639(2) 0.48662(17) -0.1005(3) 0.0646(8) Uani 1 1 d . . . 0
H19A H 0.7527 0.5281 -0.1526 0.077 Uiso 1 1 calc R . . 0
C20 C 0.69818(19) 0.42170(16) -0.0960(2) 0.0507(7) Uani 1 1 d . . . 0
C21 C 0.9690(2) 0.3802(2) 0.2055(3) 0.0884(12) Uani 1 1 d . . . 0
H21A H 1.0300 0.3954 0.2451 0.133 Uiso 1 1 calc R . . 0
H21B H 0.9750 0.3267 0.1746 0.133 Uiso 1 1 calc R . . 0
H21C H 0.9176 0.3803 0.2559 0.133 Uiso 1 1 calc R . . 0
C22 C 0.88912(17) 0.10085(15) 0.1601(2) 0.0414(6) Uani 1 1 d . . . 0
C23 C 0.98905(19) 0.08862(19) 0.1658(3) 0.0620(8) Uani 1 1 d . . . 0
H23A H 1.0168 0.0538 0.1157 0.074 Uiso 1 1 calc R . . 0
C24 C 1.0481(2) 0.1290(2) 0.2475(3) 0.0747(10) Uani 1 1 d . . . 0
H24A H 1.1157 0.1205 0.2521 0.090 Uiso 1 1 calc R . . 0
C25 C 1.0087(2) 0.1812(2) 0.3217(3) 0.0642(9) Uani 1 1 d . . . 0
C26 C 0.9097(2) 0.19306(19) 0.3127(2) 0.0608(8) Uani 1 1 d . . . 0
H26A H 0.8822 0.2290 0.3614 0.073 Uiso 1 1 calc R . . 0
C27 C 0.84857(19) 0.15325(16) 0.2331(2) 0.0504(7) Uani 1 1 d . . . 0
H27A H 0.7810 0.1618 0.2292 0.060 Uiso 1 1 calc R . . 0
C28 C 1.0740(3) 0.2239(3) 0.4112(3) 0.1023(13) Uani 1 1 d . . . 0
H28A H 1.0345 0.2581 0.4549 0.153 Uiso 1 1 calc R . . 0
H28B H 1.1215 0.2566 0.3767 0.153 Uiso 1 1 calc R . . 0
H28C H 1.1073 0.1840 0.4588 0.153 Uiso 1 1 calc R . . 0
N1 N 0.59475(16) 0.06427(14) -0.1572(2) 0.0465(6) Uani 1 1 d . . . 0
H1 H 0.606(2) 0.026(2) -0.193(3) 0.078(12) Uiso 1 1 d . . . 0
N2 N 0.71175(16) 0.08796(14) 0.0484(2) 0.0437(6) Uani 1 1 d . . . 0
H2 H 0.6709(17) 0.0674(15) 0.072(2) 0.033(8) Uiso 1 1 d . . . 0
N3 N 0.61456(17) 0.40387(15) -0.1621(2) 0.0591(7) Uani 1 1 d . . . 0
H3 H 0.5862(19) 0.4360(17) -0.214(2) 0.059(8) Uiso 1 1 d . . . 0
N4 N 0.37757(15) 0.12564(13) -0.02176(19) 0.0417(6) Uani 1 1 d . . . 0
H4 H 0.3389(17) 0.0970(15) -0.050(2) 0.039(8) Uiso 1 1 d . . . 0
O1 O 0.44810(12) 0.00497(10) -0.14329(15) 0.0483(5) Uani 1 1 d . . . 0
O2 O 0.94624(15) 0.43579(14) 0.1195(2) 0.0870(8) Uani 1 1 d . . . 0
O3 O 0.79684(13) -0.03474(11) 0.11466(18) 0.0669(6) Uani 1 1 d . . . 0
O4 O 0.86204(13) 0.04337(14) -0.03901(16) 0.0706(6) Uani 1 1 d . . . 0
S1 S 0.81548(5) 0.04231(4) 0.06362(6) 0.04750(19) Uani 1 1 d . . . 0

loop_
_atom_site_aniso_label
_atom_site_aniso_U_11
_atom_site_aniso_U_22
_atom_site_aniso_U_33
_atom_site_aniso_U_23
_atom_site_aniso_U_13
_atom_site_aniso_U_12
C1 0.0406(14) 0.0337(14) 0.0356(13) 0.0042(11) -0.0066(11) 0.0025(11)
C2 0.0379(13) 0.0319(13) 0.0360(14) 0.0011(11) -0.0023(11) 0.0005(10)
C3 0.0367(12) 0.0306(13) 0.0352(13) 0.0042(11) -0.0050(11) -0.0009(10)
C4 0.0386(13) 0.0337(14) 0.0405(14) 0.0025(11) -0.0053(11) -0.0017(10)
C5 0.0327(12) 0.0381(14) 0.0480(16) 0.0058(12) 0.0002(11) -0.0047(10)
C6 0.0419(14) 0.0517(16) 0.0474(16) 0.0011(13) 0.0055(12) -0.0025(12)
C7 0.0404(13) 0.0336(13) 0.0351(14) 0.0022(11) -0.0054(11) 0.0007(11)
C8 0.0515(16) 0.0436(15) 0.0491(16) -0.0067(13) -0.0102(13) 0.0068(13)
C9 0.0646(19) 0.0584(19) 0.0490(17) -0.0146(14) -0.0055(15) 0.0188(15)
C10 0.0518(17) 0.079(2) 0.0541(18) -0.0008(17) 0.0047(15) 0.0218(15)
C11 0.0418(15) 0.0586(18) 0.0515(17) 0.0007(15) -0.0017(13) 0.0014(13)
C12 0.0385(14) 0.0360(14) 0.0403(15) 0.0000(12) -0.0038(11) 0.0028(11)
C13 0.0518(16) 0.0429(16) 0.0631(19) 0.0081(14) -0.0039(14) -0.0003(13)
C14 0.0420(14) 0.0340(14) 0.0504(16) 0.0043(12) -0.0029(12) -0.0022(11)
C15 0.0461(14) 0.0316(14) 0.0489(16) 0.0038(12) 0.0065(12) 0.0011(11)
C16 0.0482(15) 0.0411(16) 0.0541(17) 0.0040(13) 0.0027(13) -0.0075(12)
C17 0.0505(17) 0.0547(19) 0.071(2) -0.0011(16) 0.0023(15) -0.0154(14)
C18 0.068(2) 0.0457(18) 0.094(3) 0.0066(18) 0.0130(19) -0.0202(15)
C19 0.074(2) 0.0389(17) 0.083(2) 0.0172(16) 0.0180(18) -0.0002(15)
C20 0.0515(16) 0.0398(15) 0.0617(18) 0.0079(14) 0.0102(14) 0.0040(13)
C21 0.070(2) 0.102(3) 0.090(3) 0.011(2) -0.014(2) -0.023(2)
C22 0.0351(13) 0.0384(14) 0.0500(16) 0.0020(13) -0.0006(12) -0.0026(11)
C23 0.0409(15) 0.067(2) 0.078(2) -0.0134(17) -0.0014(15) 0.0015(14)
C24 0.0386(16) 0.095(3) 0.089(3) -0.002(2) -0.0108(17) -0.0080(16)
C25 0.0610(19) 0.072(2) 0.058(2) 0.0017(17) -0.0101(16) -0.0179(16)
C26 0.0650(19) 0.064(2) 0.0530(18) -0.0088(15) 0.0041(15) -0.0098(15)
C27 0.0411(14) 0.0530(17) 0.0568(17) -0.0008(14) 0.0023(13) -0.0011(13)
C28 0.097(3) 0.121(3) 0.083(3) -0.013(2) -0.028(2) -0.037(2)
N1 0.0471(14) 0.0412(14) 0.0509(14) -0.0105(12) 0.0020(11) -0.0005(11)
N2 0.0324(12) 0.0395(13) 0.0585(16) 0.0073(11) -0.0021(11) -0.0019(10)
N3 0.0581(15) 0.0489(15) 0.0691(17) 0.0244(14) -0.0035(13) 0.0060(12)
N4 0.0366(12) 0.0375(13) 0.0497(14) -0.0053(11) -0.0047(10) -0.0085(10)
O1 0.0501(10) 0.0379(10) 0.0553(11) -0.0102(9) -0.0067(9) -0.0053(8)
O2 0.0696(14) 0.0819(17) 0.1062(19) 0.0107(15) -0.0151(13) -0.0383(12)
O3 0.0605(12) 0.0335(10) 0.1012(16) 0.0024(11) -0.0307(11) 0.0013(9)
O4 0.0534(11) 0.1006(17) 0.0576(12) -0.0224(12) 0.0033(10) 0.0220(11)
S1 0.0388(3) 0.0428(4) 0.0591(5) -0.0088(4) -0.0084(3) 0.0069(3)

loop_
_atom_type_symbol
_atom_type_description
_atom_type_scat_dispersion_real
_atom_type_scat_dispersion_imag
_atom_type_scat_source
C C 0.0033 0.0016 'International Tables Vol C Tables 4.2.6.8 and 6.1.1.4'
H H 0.0000 0.0000 'International Tables Vol C Tables 4.2.6.8 and 6.1.1.4'
N N 0.0061 0.0033 'International Tables Vol C Tables 4.2.6.8 and 6.1.1.4'
O O 0.0106 0.0060 'International Tables Vol C Tables 4.2.6.8 and 6.1.1.4'
S S 0.1246 0.1234 'International Tables Vol C Tables 4.2.6.8 and 6.1.1.4'

loop_
_geom_angle_atom_site_label_1
_geom_angle_atom_site_label_2
_geom_angle_atom_site_label_3
_geom_angle
O1 C1 N1 120.7(2)
O1 C1 C2 119.0(2)
N1 C1 C2 120.3(2)
N4 C2 C3 108.6(2)
N4 C2 C1 116.0(2)
C3 C2 C1 135.4(2)
C2 C3 C7 106.41(19)
C2 C3 C4 130.3(2)
C7 C3 C4 123.2(2)
C3 C4 C14 111.99(18)
C3 C4 C5 113.82(19)
C14 C4 C5 110.3(2)
N2 C5 C6 112.2(2)
N2 C5 C4 111.4(2)
C6 C5 C4 113.26(19)
N1 C6 C5 114.8(2)
C8 C7 C12 118.3(2)
C8 C7 C3 134.0(2)
C12 C7 C3 107.6(2)
C9 C8 C7 119.0(3)
C8 C9 C10 121.7(3)
C11 C10 C9 121.0(3)
C10 C11 C12 117.5(2)
N4 C12 C11 130.3(2)
N4 C12 C7 107.1(2)
C11 C12 C7 122.6(2)
C14 C13 N3 110.0(2)
C13 C14 C15 106.6(2)
C13 C14 C4 126.9(2)
C15 C14 C4 126.4(2)
C20 C15 C16 119.4(2)
C20 C15 C14 106.7(2)
C16 C15 C14 133.9(2)
C17 C16 C15 118.1(2)
C16 C17 O2 125.0(3)
C16 C17 C18 121.8(3)
O2 C17 C18 113.2(2)
C19 C18 C17 120.9(3)
C18 C19 C20 118.4(3)
N3 C20 C19 130.5(3)
N3 C20 C15 108.0(2)
C19 C20 C15 121.4(3)
C27 C22 C23 120.3(2)
C27 C22 S1 121.65(19)
C23 C22 S1 117.9(2)
C22 C23 C24 119.0(3)
C25 C24 C23 121.4(3)
C26 C25 C24 118.1(3)
C26 C25 C28 121.2(3)
C24 C25 C28 120.7(3)
C25 C26 C27 122.1(3)
C22 C27 C26 119.1(2)
C1 N1 C6 128.5(2)
C5 N2 S1 121.1(2)
C13 N3 C20 108.7(2)
C12 N4 C2 110.2(2)
C17 O2 C21 119.0(2)
O4 S1 O3 118.88(14)
O4 S1 N2 110.02(13)
O3 S1 N2 106.16(12)
O4 S1 C22 106.99(12)
O3 S1 C22 108.11(11)
N2 S1 C22 106.00(12)

loop_
_geom_bond_atom_site_label_1
_geom_bond_atom_site_label_2
_geom_bond_distance
O5 C29 1.356(8)
O6 C30 1.396(12)
C1 O1 1.249(3)
C1 N1 1.330(3)
C1 C2 1.464(3)
C2 N4 1.376(3)
C2 C3 1.381(3)
C3 C7 1.430(3)
C3 C4 1.509(3)
C4 C14 1.511(3)
C4 C5 1.534(3)
C5 N2 1.460(3)
C5 C6 1.531(3)
C6 N1 1.450(3)
C7 C8 1.404(3)
C7 C12 1.404(3)
C8 C9 1.362(4)
C9 C10 1.393(4)
C10 C11 1.372(4)
C11 C12 1.386(3)
C12 N4 1.361(3)
C13 C14 1.364(3)
C13 N3 1.369(3)
C14 C15 1.433(3)
C15 C20 1.402(3)
C15 C16 1.406(3)
C16 C17 1.372(4)
C17 O2 1.375(3)
C17 C18 1.402(4)
C18 C19 1.358(4)
C19 C20 1.397(4)
C20 N3 1.372(3)
C21 O2 1.395(4)
C22 C27 1.374(4)
C22 C23 1.375(3)
C22 S1 1.761(2)
C23 C24 1.390(4)
C24 C25 1.375(5)
C25 C26 1.361(4)
C25 C28 1.515(4)
C26 C27 1.384(3)
N2 S1 1.600(2)
O3 S1 1.437(2)
O4 S1 1.428(2)
